data_4067252
loop_
_publ_author_name
'Bischof, Steven M.'
'Ess, Daniel H.'
'Meier, Steven K.'
'Oxgaard, Jonas'
'Nielsen, Robert J.'
'Bhalla, Gaurav'
'Goddard, William A.'
'Periana, Roy A.'

_publ_section_title
;
 Benzene C&#x2212;H Bond Activation in Carboxylic Acids Catalyzed by
 O-Donor Iridium(III) Complexes: An Experimental and Density Functional
 Study
;
_journal_issue 4
_journal_name_full Organometallics
_journal_page_first 742
_journal_paper_doi 10.1021/om900036j
_journal_volume 29
_journal_year 2010
_chemical_formula_sum 'C26 H36 Cl6 Ir2 O13'
_chemical_formula_weight 1153.65
_chemical_name_systematic
; 
 ? 
;
_space_group_IT_number 11
_symmetry_space_group_name_Hall '-P 2yb'
_symmetry_space_group_name_H-M 'P 1 21/m 1'
_atom_sites_solution_hydrogens geom
_atom_sites_solution_primary direct
_atom_sites_solution_secondary difmap
_audit_creation_method SHELXL-97
_cell_angle_alpha 90.00
_cell_angle_beta 106.231(3)
_cell_angle_gamma 90.00
_cell_formula_units_Z 4
_cell_length_a 7.9845(12)
_cell_length_b 23.481(4)
_cell_length_c 10.7492(16)
_cell_measurement_temperature 296(2)
_cell_volume 1935.0(5)
_computing_structure_refinement 'SHELXL-97 (Sheldrick, 1997)'
_computing_structure_solution 'SHELXS-97 (Sheldrick, 1990)'
_diffrn_ambient_temperature 296(2)
_diffrn_measured_fraction_theta_full 1.000
_diffrn_measured_fraction_theta_max 1.000
_diffrn_radiation_monochromator graphite
_diffrn_radiation_source 'fine-focus sealed tube'
_diffrn_radiation_type MoK\a
_diffrn_radiation_wavelength 0.71073
_diffrn_reflns_av_R_equivalents 0.0608
_diffrn_reflns_av_sigmaI/netI 0.0716
_diffrn_reflns_limit_h_max 9
_diffrn_reflns_limit_h_min -9
_diffrn_reflns_limit_k_max 15
_diffrn_reflns_limit_k_min -27
_diffrn_reflns_limit_l_max 12
_diffrn_reflns_limit_l_min -12
_diffrn_reflns_number 9742
_diffrn_reflns_theta_full 24.71
_diffrn_reflns_theta_max 24.71
_diffrn_reflns_theta_min 1.73
_exptl_absorpt_coefficient_mu 14.680
_exptl_crystal_density_diffrn 3.960
_exptl_crystal_density_method 'not measured'
_exptl_crystal_F_000 2208
_refine_diff_density_max 2.083
_refine_diff_density_min -1.481
_refine_diff_density_rms 0.195
_refine_ls_extinction_coef 0.00003(13)
_refine_ls_extinction_expression Fc^*^=kFc[1+0.001xFc^2^\l^3^/sin(2\q)]^-1/4^
_refine_ls_extinction_method SHELXL
_refine_ls_goodness_of_fit_ref 1.043
_refine_ls_hydrogen_treatment mixed
_refine_ls_matrix_type full
_refine_ls_number_parameters 209
_refine_ls_number_reflns 3398
_refine_ls_number_restraints 0
_refine_ls_restrained_S_all 1.043
_refine_ls_R_factor_all 0.0709
_refine_ls_R_factor_gt 0.0524
_refine_ls_shift/su_max 0.001
_refine_ls_shift/su_mean 0.000
_refine_ls_structure_factor_coef Fsqd
_refine_ls_weighting_details 'calc w=1/[\s^2^(Fo^2^)+(0.0679P)^2^+0.0000P] where P=(Fo^2^+2Fc^2^)/3'
_refine_ls_weighting_scheme calc
_refine_ls_wR_factor_gt 0.1287
_refine_ls_wR_factor_ref 0.1346
_reflns_number_gt 2578
_reflns_number_total 3398
_reflns_threshold_expression >2sigma(I)
_cod_data_source_file om900036j_si_001.cif
_cod_data_source_block per3m
_cod_database_code 4067252

loop_
_symmetry_equiv_pos_as_xyz
'x, y, z'
'-x, y+1/2, -z'
'-x, -y, -z'
'x, -y-1/2, z'

loop_
_atom_site_label
_atom_site_type_symbol
_atom_site_fract_x
_atom_site_fract_y
_atom_site_fract_z
_atom_site_U_iso_or_equiv
_atom_site_adp_type
_atom_site_occupancy
_atom_site_symmetry_multiplicity
_atom_site_calc_flag
_atom_site_refinement_flags
Ir1 Ir 0.35536(5) 0.490309(19) 0.31361(4) 0.0386(2) Uani 1 1 d .
O1 O 0.3040(10) 0.4223(3) 0.1862(7) 0.0464(19) Uani 1 1 d .
O2 O 0.4673(11) 0.3566(4) 0.3208(8) 0.066(2) Uani 1 1 d .
O3 O 0.4014(8) 0.5354(3) 0.1695(6) 0.0416(18) Uani 1 1 d .
O4 O 0.0980(9) 0.5050(3) 0.2605(8) 0.049(2) Uani 1 1 d .
O5 O 0.6119(8) 0.4711(3) 0.3614(7) 0.0402(18) Uani 1 1 d .
O6 O 0.3067(8) 0.4392(3) 0.4520(6) 0.0374(17) Uani 1 1 d .
C1 C -0.1699(13) 0.5448(6) 0.1462(11) 0.060(4) Uani 1 1 d .
H1A H -0.2157 0.5127 0.1814 0.090 Uiso 1 1 calc R
H1B H -0.2297 0.5485 0.0558 0.090 Uiso 1 1 calc R
H1C H -0.1865 0.5788 0.1910 0.090 Uiso 1 1 calc R
C2 C 0.0258(13) 0.5359(5) 0.1631(10) 0.044(3) Uani 1 1 d .
C3 C 0.1088(15) 0.5618(6) 0.0798(11) 0.056(3) Uani 1 1 d .
H3 H 0.0380 0.5833 0.0128 0.067 Uiso 1 1 calc R
C4 C 0.2803(16) 0.5596(5) 0.0846(10) 0.049(3) Uani 1 1 d .
C5 C 0.3403(17) 0.5915(7) -0.0199(12) 0.083(5) Uani 1 1 d .
H5A H 0.4315 0.5703 -0.0410 0.124 Uiso 1 1 calc R
H5B H 0.3832 0.6284 0.0119 0.124 Uiso 1 1 calc R
H5C H 0.2437 0.5956 -0.0961 0.124 Uiso 1 1 calc R
C6 C 0.3738(14) 0.3745(5) 0.6223(10) 0.051(3) Uani 1 1 d .
H6A H 0.3890 0.3891 0.7082 0.077 Uiso 1 1 calc R
H6B H 0.4421 0.3405 0.6267 0.077 Uiso 1 1 calc R
H6C H 0.2529 0.3658 0.5837 0.077 Uiso 1 1 calc R
C7 C 0.4324(15) 0.4182(4) 0.5419(10) 0.040(3) Uani 1 1 d .
C8 C 0.6128(13) 0.4323(5) 0.5689(10) 0.041(3) Uani 1 1 d .
C9 C 0.6901(13) 0.4453(5) 0.4624(10) 0.036(2) Uani 1 1 d .
C10 C 0.8748(13) 0.4302(6) 0.4779(11) 0.058(3) Uani 1 1 d .
H10A H 0.9207 0.4538 0.4223 0.087 Uiso 1 1 calc R
H10B H 0.8824 0.3909 0.4552 0.087 Uiso 1 1 calc R
H10C H 0.9410 0.4361 0.5664 0.087 Uiso 1 1 calc R
C11 C 0.3674(17) 0.3718(6) 0.2137(12) 0.055(3) Uani 1 1 d .
C12 C 0.306(2) 0.3279(6) 0.1064(13) 0.081(5) Uani 1 1 d .
H12A H 0.4013 0.3037 0.1034 0.122 Uiso 1 1 calc R
H12B H 0.2622 0.3471 0.0248 0.122 Uiso 1 1 calc R
H12C H 0.2142 0.3053 0.1233 0.122 Uiso 1 1 calc R
C13 C 0.137(4) 0.7500 0.306(3) 0.119(9) Uiso 1 2 d S
Cl1A Cl 0.1326(12) 0.6889(4) 0.2154(9) 0.119(4) Uiso 0.665(17) 1 d P
Cl2A Cl -0.086(2) 0.7500 0.3314(16) 0.198(9) Uiso 0.665(17) 2 d SP
Cl3B Cl 0.302(7) 0.7500 0.209(5) 0.30(3) Uiso 0.335(17) 2 d SP
Cl4B Cl 0.046(3) 0.6868(9) 0.257(2) 0.154(9) Uiso 0.335(17) 1 d P
C14 C 0.101(3) 0.7500 0.716(2) 0.113(9) Uiso 1 2 d S
H14 H 0.1943 0.7500 0.6727 0.136 Uiso 1 2 calc SR
Cl5 Cl -0.0285(10) 0.6880(4) 0.6806(8) 0.192(3) Uiso 1 1 d .
Cl6 Cl 0.1837(12) 0.7500 0.8827(9) 0.166(3) Uiso 1 2 d S
O7 O 0.5986(17) 0.2500 0.4223(13) 0.080(4) Uiso 1 2 d S

loop_
_atom_site_aniso_label
_atom_site_aniso_U_11
_atom_site_aniso_U_22
_atom_site_aniso_U_33
_atom_site_aniso_U_23
_atom_site_aniso_U_13
_atom_site_aniso_U_12
Ir1 0.0304(3) 0.0455(3) 0.0391(3) 0.0064(2) 0.00852(19) 0.0023(2)
O1 0.056(5) 0.048(5) 0.036(4) 0.000(4) 0.014(4) -0.002(4)
O2 0.072(6) 0.054(6) 0.062(6) 0.004(5) 0.003(5) -0.004(5)
O3 0.035(4) 0.052(5) 0.037(4) 0.015(4) 0.009(3) 0.016(4)
O4 0.031(4) 0.059(6) 0.057(5) -0.002(4) 0.009(4) 0.006(4)
O5 0.029(4) 0.052(5) 0.041(4) 0.006(4) 0.012(3) 0.005(4)
O6 0.033(4) 0.041(4) 0.041(4) 0.005(3) 0.013(3) 0.004(3)
C1 0.036(6) 0.088(11) 0.047(7) -0.009(7) -0.004(5) 0.012(7)
C2 0.029(6) 0.060(8) 0.038(6) 0.008(6) -0.001(5) 0.009(6)
C3 0.052(7) 0.074(10) 0.037(7) 0.016(6) 0.005(6) 0.008(7)
C4 0.060(8) 0.060(8) 0.033(6) -0.001(6) 0.023(6) -0.001(7)
C5 0.064(9) 0.117(13) 0.071(9) 0.042(9) 0.023(7) -0.003(9)
C6 0.046(7) 0.062(8) 0.044(7) 0.012(6) 0.009(5) -0.006(6)
C7 0.052(7) 0.036(7) 0.036(6) -0.003(5) 0.019(5) -0.006(6)
C8 0.036(6) 0.055(8) 0.034(6) 0.006(5) 0.014(5) 0.000(5)
C9 0.031(6) 0.037(6) 0.039(6) -0.002(5) 0.011(5) 0.000(5)
C10 0.039(7) 0.077(10) 0.058(8) 0.014(7) 0.014(6) 0.017(6)
C11 0.062(8) 0.053(9) 0.057(8) -0.008(7) 0.029(7) -0.014(7)
C12 0.112(13) 0.053(9) 0.078(10) -0.010(8) 0.023(9) 0.002(9)

loop_
_atom_type_symbol
_atom_type_description
_atom_type_scat_dispersion_real
_atom_type_scat_dispersion_imag
_atom_type_scat_source
C C 0.0033 0.0016 'International Tables Vol C Tables 4.2.6.8 and 6.1.1.4'
O O 0.0106 0.0060 'International Tables Vol C Tables 4.2.6.8 and 6.1.1.4'
Cl Cl 0.1484 0.1585 'International Tables Vol C Tables 4.2.6.8 and 6.1.1.4'
Ir Ir -1.4442 7.9887 'International Tables Vol C Tables 4.2.6.8 and 6.1.1.4'
H H 0.0000 0.0000 'International Tables Vol C Tables 4.2.6.8 and 6.1.1.4'

loop_
_geom_angle_atom_site_label_1
_geom_angle_atom_site_label_2
_geom_angle_atom_site_label_3
_geom_angle
_geom_angle_site_symmetry_1
_geom_angle_site_symmetry_3
O3 Ir1 O4 94.9(3) . .
O3 Ir1 O5 85.5(3) . .
O4 Ir1 O5 176.6(3) . .
O3 Ir1 O6 175.8(3) . .
O4 Ir1 O6 85.4(3) . .
O5 Ir1 O6 94.0(3) . .
O3 Ir1 O1 86.6(3) . .
O4 Ir1 O1 86.9(3) . .
O5 Ir1 O1 89.7(3) . .
O6 Ir1 O1 89.2(3) . .
O3 Ir1 C8 89.5(3) . 3_666
O4 Ir1 C8 88.1(3) . 3_666
O5 Ir1 C8 95.3(3) . 3_666
O6 Ir1 C8 94.8(3) . 3_666
O1 Ir1 C8 173.3(3) . 3_666
C11 O1 Ir1 124.4(8) . .
C4 O3 Ir1 122.0(7) . .
C2 O4 Ir1 121.7(7) . .
C9 O5 Ir1 123.7(6) . .
C7 O6 Ir1 120.6(6) . .
O4 C2 C3 126.2(10) . .
O4 C2 C1 112.8(10) . .
C3 C2 C1 121.0(10) . .
C4 C3 C2 127.9(11) . .
O3 C4 C3 127.3(10) . .
O3 C4 C5 114.6(10) . .
C3 C4 C5 118.1(11) . .
O6 C7 C8 126.7(9) . .
O6 C7 C6 113.2(9) . .
C8 C7 C6 120.1(9) . .
C7 C8 C9 120.5(9) . .
C7 C8 Ir1 105.0(7) . 3_666
C9 C8 Ir1 105.6(7) . 3_666
O5 C9 C8 124.0(9) . .
O5 C9 C10 117.1(9) . .
C8 C9 C10 118.8(9) . .
O2 C11 O1 125.4(12) . .
O2 C11 C12 119.4(12) . .
O1 C11 C12 115.1(11) . .
Cl4B C13 Cl4B 125(2) . 4_575
Cl4B C13 Cl1A 31.5(9) . .
Cl4B C13 Cl1A 128.6(19) 4_575 .
Cl4B C13 Cl1A 128.6(19) . 4_575
Cl4B C13 Cl1A 31.5(9) 4_575 4_575
Cl1A C13 Cl1A 112.4(17) . 4_575
Cl4B C13 Cl2A 72.4(14) . .
Cl4B C13 Cl2A 72.4(14) 4_575 .
Cl1A C13 Cl2A 102.2(12) . .
Cl1A C13 Cl2A 102.2(12) 4_575 .
Cl4B C13 Cl3B 97.9(17) . .
Cl4B C13 Cl3B 97.9(17) 4_575 .
Cl1A C13 Cl3B 66.4(12) . .
Cl1A C13 Cl3B 66.4(12) 4_575 .
Cl2A C13 Cl3B 156(2) . .
Cl4B Cl1A C13 70.9(17) . .
Cl4B Cl1A Cl3B 132(2) . .
C13 Cl1A Cl3B 60.8(14) . .
C13 Cl2A Cl4B 49.2(8) . .
C13 Cl2A Cl4B 49.2(8) . 4_575
Cl4B Cl2A Cl4B 89.7(16) . 4_575
C13 Cl3B Cl1A 52.7(13) . .
C13 Cl3B Cl1A 52.7(13) . 4_575
Cl1A Cl3B Cl1A 92(2) . 4_575
Cl1A Cl4B C13 78(2) . .
Cl1A Cl4B Cl2A 132(2) . .
C13 Cl4B Cl2A 58.4(13) . .
Cl6 C14 Cl5 104.7(11) . .
Cl6 C14 Cl5 104.7(11) . 4_575
Cl5 C14 Cl5 111.0(15) . 4_575

loop_
_geom_bond_atom_site_label_1
_geom_bond_atom_site_label_2
_geom_bond_distance
_geom_bond_site_symmetry_2
Ir1 O3 1.993(7) .
Ir1 O4 2.003(7) .
Ir1 O5 2.019(6) .
Ir1 O6 2.032(7) .
Ir1 O1 2.069(8) .
Ir1 C8 2.187(12) 3_666
O1 C11 1.291(15) .
O2 C11 1.255(14) .
O3 C4 1.264(13) .
O4 C2 1.272(12) .
O5 C9 1.247(11) .
O6 C7 1.281(12) .
C1 C2 1.536(14) .
C2 C3 1.394(15) .
C3 C4 1.356(15) .
C4 C5 1.534(15) .
C6 C7 1.498(14) .
C7 C8 1.426(14) .
C8 C9 1.476(14) .
C8 Ir1 2.187(12) 3_666
C9 C10 1.480(13) .
C11 C12 1.523(16) .
C13 Cl4B 1.67(2) .
C13 Cl4B 1.67(2) 4_575
C13 Cl1A 1.726(17) .
C13 Cl1A 1.726(17) 4_575
C13 Cl2A 1.88(3) .
C13 Cl3B 1.89(5) .
Cl1A Cl4B 0.92(2) .
Cl1A Cl3B 1.99(4) .
Cl2A Cl4B 2.10(3) .
Cl2A Cl4B 2.10(3) 4_575
Cl3B Cl1A 1.99(4) 4_575
C14 Cl6 1.73(3) .
C14 Cl5 1.767(15) .
C14 Cl5 1.767(15) 4_575
